data_1538530
loop_
_publ_author_name
'Rodi, F.'
'Babel, D.'

_publ_section_title
;
 Erdalkaliiridium(IV) - oxide: Kristallstruktur von Ca Ir O3
;
_journal_name_full 'Zeitschrift fuer Anorganische und Allgemeine Chemie'
_journal_page_first 17
_journal_page_last 23
_journal_volume 336
_journal_year 1965
_chemical_formula_sum 'Ca Ir O3'
_space_group_IT_number 63
_symmetry_space_group_name_Hall '-C 2c 2'
_symmetry_space_group_name_H-M 'C m c m'
_cell_angle_alpha 90
_cell_angle_beta 90
_cell_angle_gamma 90
_cell_formula_units_Z 4
_cell_length_a 3.145
_cell_length_b 9.855
_cell_length_c 7.293
_cell_volume 226.039
_citation_journal_id_ASTM ZAACAB
_cod_data_source_file Rodi_ZAACAB_1965_783.cif
_cod_data_source_block Ca1Ir1O3
_cod_original_formula_sum 'Ca1 Ir1 O3'
_cod_database_code 1538530

loop_
_symmetry_equiv_pos_as_xyz
x,y,z
-x,-y,z+1/2
x,-y,-z
-x,y,-z+1/2
-x,-y,-z
x,y,-z-1/2
-x,y,z
x,-y,z-1/2
x+1/2,y+1/2,z
-x+1/2,-y+1/2,z+1/2
x+1/2,-y+1/2,-z
-x+1/2,y+1/2,-z+1/2
-x+1/2,-y+1/2,-z
x+1/2,y+1/2,-z-1/2
-x+1/2,y+1/2,z
x+1/2,-y+1/2,z-1/2

loop_
_atom_site_label
_atom_site_type_symbol
_atom_site_fract_x
_atom_site_fract_y
_atom_site_fract_z
_atom_site_occupancy
_atom_site_U_iso_or_equiv
O2 O-2 0.5 0.1296 0.0553 1 0.0
O1 O-2 0.5 0.4331 0.25 1 0.0
Ir1 Ir+4 0 0 0 1 0.0
Ca1 Ca+2 0 0.2498 0.25 1 0.0
